data_1512592
loop_
_publ_author_name
'Cheng, Yuanzheng'
'Jiang, Heng'
'Zhang, Yan'
'Yu, Shouyun'

_publ_section_title
;
 Isocyanide insertion: de novo synthesis of trifluoromethylated
 phenanthridine derivatives.
;
_journal_issue 21
_journal_name_full 'Organic letters'
_journal_page_first 5520
_journal_page_last 5523
_journal_paper_doi 10.1021/ol4026827
_journal_volume 15
_journal_year 2013
_chemical_formula_sum 'C15 H10 F3 N'
_chemical_formula_weight 261.24
_chemical_name_systematic
; 
 ? 
;
_space_group_IT_number 14
_symmetry_cell_setting monoclinic
_symmetry_space_group_name_Hall '-P 2ybc'
_symmetry_space_group_name_H-M 'P 1 21/c 1'
_atom_sites_solution_hydrogens geom
_atom_sites_solution_primary direct
_atom_sites_solution_secondary difmap
_audit_creation_method SHELXL-97
_cell_angle_alpha 90.00
_cell_angle_beta 107.17(3)
_cell_angle_gamma 90.00
_cell_formula_units_Z 4
_cell_length_a 8.5800(17)
_cell_length_b 14.970(3)
_cell_length_c 9.7050(19)
_cell_measurement_reflns_used 25
_cell_measurement_temperature 293(2)
_cell_measurement_theta_max 13
_cell_measurement_theta_min 9
_cell_volume 1191.0(5)
_computing_structure_refinement 'SHELXL-97 (Sheldrick, 1997)'
_computing_structure_solution 'SHELXS-97 (Sheldrick, 1990)'
_diffrn_ambient_temperature 293(2)
_diffrn_measured_fraction_theta_full 1.000
_diffrn_measured_fraction_theta_max 1.000
_diffrn_measurement_device_type 'Nonius cad4'
_diffrn_measurement_method \w/2\q
_diffrn_radiation_monochromator graphite
_diffrn_radiation_source 'fine-focus sealed tube'
_diffrn_radiation_type MoK\a
_diffrn_radiation_wavelength 0.71073
_diffrn_reflns_av_R_equivalents 0.0526
_diffrn_reflns_av_sigmaI/netI 0.0452
_diffrn_reflns_limit_h_max 10
_diffrn_reflns_limit_h_min 0
_diffrn_reflns_limit_k_max 18
_diffrn_reflns_limit_k_min 0
_diffrn_reflns_limit_l_max 11
_diffrn_reflns_limit_l_min -11
_diffrn_reflns_number 2345
_diffrn_reflns_theta_full 25.36
_diffrn_reflns_theta_max 25.36
_diffrn_reflns_theta_min 2.48
_diffrn_standards_decay_% 1
_diffrn_standards_interval_count 200
_diffrn_standards_interval_time 2h
_diffrn_standards_number 3
_exptl_absorpt_coefficient_mu 0.119
_exptl_absorpt_correction_T_max 0.9882
_exptl_absorpt_correction_T_min 0.9653
_exptl_absorpt_correction_type psi-scan
_exptl_crystal_density_diffrn 1.457
_exptl_crystal_density_method 'not measured'
_exptl_crystal_F_000 536
_exptl_crystal_size_max 0.30
_exptl_crystal_size_mid 0.20
_exptl_crystal_size_min 0.10
_refine_diff_density_max 0.156
_refine_diff_density_min -0.179
_refine_diff_density_rms 0.039
_refine_ls_extinction_method none
_refine_ls_goodness_of_fit_ref 1.002
_refine_ls_hydrogen_treatment constr
_refine_ls_matrix_type full
_refine_ls_number_parameters 172
_refine_ls_number_reflns 2195
_refine_ls_number_restraints 0
_refine_ls_restrained_S_all 1.002
_refine_ls_R_factor_all 0.1004
_refine_ls_R_factor_gt 0.0510
_refine_ls_shift/su_max 0.000
_refine_ls_shift/su_mean 0.000
_refine_ls_structure_factor_coef Fsqd
_refine_ls_weighting_details 'calc w=1/[\s^2^(Fo^2^)+(0.0830P)^2^+0.0000P] where P=(Fo^2^+2Fc^2^)/3'
_refine_ls_weighting_scheme calc
_refine_ls_wR_factor_gt 0.1324
_refine_ls_wR_factor_ref 0.1608
_reflns_number_gt 1260
_reflns_number_total 2195
_reflns_threshold_expression >2sigma(I)
_cod_data_source_file ol4026827_si_001.cif
_cod_data_source_block b
_cod_depositor_comments
;
The following automatic conversions were performed:

'_symmetry_cell_setting' value 'Monoclinic' changed to 'monoclinic'
according to /home/saulius/struct/CIF-dictionaries/cif_core.dic
dictionary named 'cif_core.dic' version 2.4.2 from 2011-04-26.

Automatic conversion script
Id: cif_fix_values 1891 2012-01-12 08:04:46Z andrius 
;
_cod_original_cell_volume 1191.0(4)
_cod_original_sg_symbol_H-M P21/C
_cod_database_code 1512592

loop_
_symmetry_equiv_pos_as_xyz
'x, y, z'
'-x, y+1/2, -z+1/2'
'-x, -y, -z'
'x, -y-1/2, z-1/2'

loop_
_atom_site_label
_atom_site_type_symbol
_atom_site_fract_x
_atom_site_fract_y
_atom_site_fract_z
_atom_site_U_iso_or_equiv
_atom_site_adp_type
_atom_site_occupancy
_atom_site_symmetry_multiplicity
_atom_site_calc_flag
_atom_site_refinement_flags
N N 0.4003(3) 0.11078(15) 0.6258(2) 0.0505(6) Uani 1 1 d .
F1 F 0.0306(2) 0.07156(13) 0.6455(2) 0.0898(7) Uani 1 1 d .
C1 C 0.1890(4) 0.0644(2) 0.7193(4) 0.0618(8) Uani 1 1 d .
F2 F 0.1962(3) 0.06403(13) 0.8584(2) 0.0944(7) Uani 1 1 d .
C2 C 0.2884(3) 0.13786(18) 0.6810(3) 0.0469(7) Uani 1 1 d .
C3 C 0.4950(3) 0.17412(18) 0.5846(3) 0.0449(7) Uani 1 1 d .
F3 F 0.2330(3) -0.01629(11) 0.6895(2) 0.0879(7) Uani 1 1 d .
C4 C 0.6119(3) 0.1430(2) 0.5219(3) 0.0572(8) Uani 1 1 d .
H4A H 0.6243 0.0820 0.5101 0.069 Uiso 1 1 calc R
C5 C 0.7081(3) 0.2027(2) 0.4779(3) 0.0581(8) Uani 1 1 d .
H5A H 0.7863 0.1815 0.4371 0.070 Uiso 1 1 calc R
C6 C 0.6922(3) 0.2943(2) 0.4926(3) 0.0523(7) Uani 1 1 d .
C7 C 0.5774(3) 0.3244(2) 0.5544(3) 0.0514(7) Uani 1 1 d .
H7A H 0.5660 0.3856 0.5646 0.062 Uiso 1 1 calc R
C8 C 0.4763(3) 0.26623(18) 0.6028(3) 0.0434(6) Uani 1 1 d .
C9 C 0.3531(3) 0.29498(17) 0.6667(3) 0.0452(7) Uani 1 1 d .
C10 C 0.3262(3) 0.38530(19) 0.6946(3) 0.0532(7) Uani 1 1 d .
H10A H 0.3902 0.4294 0.6709 0.064 Uiso 1 1 calc R
C11 C 0.2089(4) 0.4091(2) 0.7552(3) 0.0624(8) Uani 1 1 d .
H11A H 0.1934 0.4691 0.7721 0.075 Uiso 1 1 calc R
C12 C 0.1118(4) 0.3451(2) 0.7925(3) 0.0618(8) Uani 1 1 d .
H12A H 0.0310 0.3623 0.8332 0.074 Uiso 1 1 calc R
C13 C 0.1348(3) 0.2575(2) 0.7696(3) 0.0575(8) Uani 1 1 d .
H13A H 0.0697 0.2149 0.7956 0.069 Uiso 1 1 calc R
C14 C 0.2556(3) 0.22979(17) 0.7072(3) 0.0446(6) Uani 1 1 d .
C15 C 0.7975(4) 0.3584(2) 0.4391(3) 0.0682(9) Uani 1 1 d .
H15A H 0.7707 0.4187 0.4573 0.102 Uiso 1 1 calc R
H15B H 0.7784 0.3501 0.3374 0.102 Uiso 1 1 calc R
H15C H 0.9103 0.3472 0.4887 0.102 Uiso 1 1 calc R

loop_
_atom_site_aniso_label
_atom_site_aniso_U_11
_atom_site_aniso_U_22
_atom_site_aniso_U_33
_atom_site_aniso_U_23
_atom_site_aniso_U_13
_atom_site_aniso_U_12
N 0.0512(14) 0.0476(14) 0.0552(13) 0.0006(11) 0.0196(12) 0.0030(11)
F1 0.0599(12) 0.0825(15) 0.1255(17) 0.0123(12) 0.0249(12) -0.0177(10)
C1 0.067(2) 0.051(2) 0.076(2) 0.0066(16) 0.0352(18) -0.0007(16)
F2 0.137(2) 0.0843(15) 0.0776(13) 0.0109(11) 0.0566(14) -0.0195(13)
C2 0.0478(16) 0.0476(16) 0.0459(15) 0.0013(12) 0.0148(13) -0.0001(13)
C3 0.0420(15) 0.0480(16) 0.0465(15) -0.0007(12) 0.0159(13) 0.0020(12)
F3 0.1063(16) 0.0467(11) 0.1299(18) 0.0017(11) 0.0648(14) -0.0033(10)
C4 0.0538(18) 0.0581(19) 0.0641(18) 0.0013(15) 0.0240(16) 0.0111(15)
C5 0.0485(18) 0.071(2) 0.0618(18) -0.0025(15) 0.0266(15) 0.0074(15)
C6 0.0431(16) 0.064(2) 0.0502(16) -0.0033(14) 0.0139(13) -0.0079(14)
C7 0.0467(16) 0.0523(17) 0.0564(16) -0.0034(13) 0.0171(14) -0.0024(14)
C8 0.0386(14) 0.0463(16) 0.0459(14) -0.0019(12) 0.0136(12) -0.0002(12)
C9 0.0441(15) 0.0468(16) 0.0442(14) 0.0025(12) 0.0123(12) 0.0060(12)
C10 0.0558(18) 0.0473(17) 0.0626(17) -0.0013(14) 0.0267(15) 0.0022(14)
C11 0.063(2) 0.0539(18) 0.075(2) -0.0009(16) 0.0276(17) 0.0139(15)
C12 0.0561(19) 0.064(2) 0.074(2) -0.0016(16) 0.0328(17) 0.0114(16)
C13 0.0495(17) 0.062(2) 0.0666(19) 0.0011(15) 0.0258(16) -0.0014(14)
C14 0.0429(15) 0.0490(16) 0.0435(14) 0.0016(12) 0.0153(12) 0.0041(13)
C15 0.062(2) 0.084(2) 0.066(2) -0.0032(17) 0.0304(17) -0.0158(17)

loop_
_atom_type_symbol
_atom_type_description
_atom_type_scat_dispersion_real
_atom_type_scat_dispersion_imag
_atom_type_scat_source
C C 0.0033 0.0016 'International Tables Vol C Tables 4.2.6.8 and 6.1.1.4'
H H 0.0000 0.0000 'International Tables Vol C Tables 4.2.6.8 and 6.1.1.4'
N N 0.0061 0.0033 'International Tables Vol C Tables 4.2.6.8 and 6.1.1.4'
F F 0.0171 0.0103 'International Tables Vol C Tables 4.2.6.8 and 6.1.1.4'

loop_
_geom_angle_atom_site_label_1
_geom_angle_atom_site_label_2
_geom_angle_atom_site_label_3
_geom_angle
C2 N C3 118.4(2)
F3 C1 F2 106.7(3)
F3 C1 F1 105.4(3)
F2 C1 F1 106.1(3)
F3 C1 C2 113.2(2)
F2 C1 C2 113.1(3)
F1 C1 C2 111.7(3)
N C2 C14 125.4(2)
N C2 C1 114.6(2)
C14 C2 C1 120.0(2)
N C3 C4 117.1(2)
N C3 C8 122.5(2)
C4 C3 C8 120.3(3)
C5 C4 C3 119.6(3)
C5 C4 H4A 120.2
C3 C4 H4A 120.2
C4 C5 C6 121.8(3)
C4 C5 H5A 119.1
C6 C5 H5A 119.1
C7 C6 C5 118.3(3)
C7 C6 C15 121.4(3)
C5 C6 C15 120.3(3)
C6 C7 C8 122.5(3)
C6 C7 H7A 118.8
C8 C7 H7A 118.8
C7 C8 C3 117.5(2)
C7 C8 C9 124.3(2)
C3 C8 C9 118.2(2)
C10 C9 C14 117.6(2)
C10 C9 C8 123.5(2)
C14 C9 C8 118.9(2)
C11 C10 C9 121.3(3)
C11 C10 H10A 119.3
C9 C10 H10A 119.3
C10 C11 C12 120.8(3)
C10 C11 H11A 119.6
C12 C11 H11A 119.6
C13 C12 C11 119.9(3)
C13 C12 H12A 120.0
C11 C12 H12A 120.0
C12 C13 C14 121.1(3)
C12 C13 H13A 119.5
C14 C13 H13A 119.5
C13 C14 C9 119.2(3)
C13 C14 C2 124.3(2)
C9 C14 C2 116.6(2)
C6 C15 H15A 109.5
C6 C15 H15B 109.5
H15A C15 H15B 109.5
C6 C15 H15C 109.5
H15A C15 H15C 109.5
H15B C15 H15C 109.5

loop_
_geom_bond_atom_site_label_1
_geom_bond_atom_site_label_2
_geom_bond_distance
N C2 1.295(3)
N C3 1.383(3)
F1 C1 1.341(4)
C1 F3 1.323(3)
C1 F2 1.333(3)
C1 C2 1.504(4)
C2 C14 1.442(4)
C3 C4 1.398(4)
C3 C8 1.405(4)
C4 C5 1.368(4)
C4 H4A 0.9300
C5 C6 1.390(4)
C5 H5A 0.9300
C6 C7 1.372(4)
C6 C15 1.511(4)
C7 C8 1.404(3)
C7 H7A 0.9300
C8 C9 1.440(3)
C9 C10 1.411(4)
C9 C14 1.415(4)
C10 C11 1.355(4)
C10 H10A 0.9300
C11 C12 1.385(4)
C11 H11A 0.9300
C12 C13 1.355(4)
C12 H12A 0.9300
C13 C14 1.408(4)
C13 H13A 0.9300
C15 H15A 0.9600
C15 H15B 0.9600
C15 H15C 0.9600

loop_
_geom_torsion_atom_site_label_1
_geom_torsion_atom_site_label_2
_geom_torsion_atom_site_label_3
_geom_torsion_atom_site_label_4
_geom_torsion
C3 N C2 C14 -1.6(4)
C3 N C2 C1 178.6(2)
F3 C1 C2 N -0.1(4)
F2 C1 C2 N 121.4(3)
F1 C1 C2 N -118.9(3)
F3 C1 C2 C14 -179.9(2)
F2 C1 C2 C14 -58.4(4)
F1 C1 C2 C14 61.3(3)
C2 N C3 C4 -178.4(2)
C2 N C3 C8 1.1(4)
N C3 C4 C5 179.4(2)
C8 C3 C4 C5 -0.1(4)
C3 C4 C5 C6 -0.6(4)
C4 C5 C6 C7 0.6(4)
C4 C5 C6 C15 -178.3(3)
C5 C6 C7 C8 0.0(4)
C15 C6 C7 C8 178.9(3)
C6 C7 C8 C3 -0.6(4)
C6 C7 C8 C9 -179.3(2)
N C3 C8 C7 -178.8(2)
C4 C3 C8 C7 0.7(4)
N C3 C8 C9 -0.1(4)
C4 C3 C8 C9 179.4(2)
C7 C8 C9 C10 -3.4(4)
C3 C8 C9 C10 177.9(2)
C7 C8 C9 C14 178.1(2)
C3 C8 C9 C14 -0.5(3)
C14 C9 C10 C11 -1.4(4)
C8 C9 C10 C11 -179.8(3)
C9 C10 C11 C12 0.3(5)
C10 C11 C12 C13 0.7(5)
C11 C12 C13 C14 -0.5(5)
C12 C13 C14 C9 -0.6(4)
C12 C13 C14 C2 179.3(3)
C10 C9 C14 C13 1.5(4)
C8 C9 C14 C13 -180.0(2)
C10 C9 C14 C2 -178.4(2)
C8 C9 C14 C2 0.1(3)
N C2 C14 C13 -178.9(3)
C1 C2 C14 C13 0.8(4)
N C2 C14 C9 1.0(4)
C1 C2 C14 C9 -179.3(3)
